data_4106482
loop_
_publ_author_name
'Fabian M. Conrady'
'Roland Fr\"ohlich'
'Christian Schulte to Brinke'
'Tania Pape'
'F. Ekkehardt Hahn'

_publ_section_title
;
 Stepwise Formation of a Molecular Square with Bridging NH,O-Substituted
 Dicarbene Building Blocks
;
_journal_name_full 'Journal of the American Chemical Society'
_journal_page_first 11496
_journal_page_last 11499
_journal_paper_doi 10.1021/ja205021p
_journal_volume 133
_journal_year 2011
_chemical_formula_sum 'C72 H76 Cl8 Ir4 N8 O8'
_chemical_formula_weight 2233.81
_chemical_name_systematic
; 
 ? 
;
_space_group_IT_number 88
_symmetry_cell_setting tetragonal
_symmetry_space_group_name_Hall '-I 4ad'
_symmetry_space_group_name_H-M 'I 41/a :2'
_atom_sites_solution_hydrogens geom
_atom_sites_solution_primary direct
_atom_sites_solution_secondary difmap
_audit_creation_method SHELXL-97
_cell_angle_alpha 90.00
_cell_angle_beta 90.00
_cell_angle_gamma 90.00
_cell_formula_units_Z 4
_cell_length_a 16.9760(4)
_cell_length_b 16.9760(4)
_cell_length_c 43.550(2)
_cell_measurement_reflns_used 900
_cell_measurement_temperature 153(2)
_cell_measurement_theta_max 22.5
_cell_measurement_theta_min 1
_cell_volume 12550.4(7)
_computing_cell_refinement 'APEX2(Bruker AXS, 2007)'
_computing_data_collection 'APEX2(Bruker AXS, 2007)'
_computing_data_reduction 'SAINT,SADABS (Bruker AXS, 2007 )'
_computing_molecular_graphics
;
ORTEP3,L.J. Farrugia, J. Appl. Cryst. (1997) 30, 565
;
_computing_structure_refinement
;
SHELXL-97, G. M. Sheldrick, Acta Cryst. (2008) A64, 112-122
;
_computing_structure_solution
;
SHELXS-97 , G. M. Sheldrick, Acta Cryst. (2008) A64, 112-122
;
_diffrn_ambient_temperature 153(2)
_diffrn_detector_area_resol_mean 80
_diffrn_measured_fraction_theta_full 0.999
_diffrn_measured_fraction_theta_max 0.999
_diffrn_measurement_device_type 'CCD area detector'
_diffrn_measurement_method 'Omega and Phi scans'
_diffrn_radiation_monochromator graphite
_diffrn_radiation_source 'rotating anode'
_diffrn_radiation_type MoK\a
_diffrn_radiation_wavelength 0.71073
_diffrn_reflns_av_R_equivalents 0.0645
_diffrn_reflns_av_sigmaI/netI 0.0420
_diffrn_reflns_limit_h_max 21
_diffrn_reflns_limit_h_min -21
_diffrn_reflns_limit_k_max 21
_diffrn_reflns_limit_k_min -21
_diffrn_reflns_limit_l_max 47
_diffrn_reflns_limit_l_min -54
_diffrn_reflns_number 47853
_diffrn_reflns_theta_full 26.37
_diffrn_reflns_theta_max 26.37
_diffrn_reflns_theta_min 1.85
_exptl_absorpt_coefficient_mu 4.434
_exptl_absorpt_correction_T_max 0.8426
_exptl_absorpt_correction_T_min 0.6910
_exptl_absorpt_correction_type multi-scan
_exptl_absorpt_process_details
; 
 Corrections were done with the SADABS program, utilizing the none merged
 raw data obtained from the integration process. Integration and final cell
 refinement were done with SAINT.

 SADABS reports ratio of Tmin/Tmax = 0.523237  

;
_exptl_crystal_colour 'pale yellow'
_exptl_crystal_density_diffrn 1.182
_exptl_crystal_description 'transaprent prism'
_exptl_crystal_F_000 4288
_exptl_crystal_size_max 0.09
_exptl_crystal_size_mid 0.06
_exptl_crystal_size_min 0.04
_refine_diff_density_max 4.783
_refine_diff_density_min -0.811
_refine_diff_density_rms 0.190
_refine_ls_extinction_method none
_refine_ls_goodness_of_fit_ref 1.150
_refine_ls_hydrogen_treatment noref
_refine_ls_matrix_type full
_refine_ls_number_parameters 231
_refine_ls_number_reflns 6407
_refine_ls_number_restraints 6
_refine_ls_restrained_S_all 1.157
_refine_ls_R_factor_all 0.1067
_refine_ls_R_factor_gt 0.0762
_refine_ls_shift/su_max 0.001
_refine_ls_shift/su_mean 0.000
_refine_ls_structure_factor_coef Fsqd
_refine_ls_weighting_details 'calc w=1/[\s^2^(Fo^2^)+(0.0893P)^2^+146.5908P] where P=(Fo^2^+2Fc^2^)/3'
_refine_ls_weighting_scheme calc
_refine_ls_wR_factor_gt 0.1743
_refine_ls_wR_factor_ref 0.1913
_reflns_number_gt 4953
_reflns_number_total 6407
_reflns_threshold_expression >2sigma(I)
_cod_data_source_file ja205021p_si_004.cif
_cod_data_source_block sad
_cod_original_cell_volume 12550.5(8)
_cod_original_sg_symbol_H-M 'I 41/a'
_cod_database_code 4106482

loop_
_symmetry_equiv_pos_as_xyz
'x, y, z'
'-x+1/2, -y, z+1/2'
'-y+3/4, x+1/4, z+1/4'
'y+3/4, -x+3/4, z+3/4'
'x+1/2, y+1/2, z+1/2'
'-x+1, -y+1/2, z+1'
'-y+5/4, x+3/4, z+3/4'
'y+5/4, -x+5/4, z+5/4'
'-x, -y, -z'
'x-1/2, y, -z-1/2'
'y-3/4, -x-1/4, -z-1/4'
'-y-3/4, x-3/4, -z-3/4'
'-x+1/2, -y+1/2, -z+1/2'
'x, y+1/2, -z'
'y-1/4, -x+1/4, -z+1/4'
'-y-1/4, x-1/4, -z-1/4'

loop_
_atom_site_label
_atom_site_type_symbol
_atom_site_fract_x
_atom_site_fract_y
_atom_site_fract_z
_atom_site_U_iso_or_equiv
_atom_site_adp_type
_atom_site_occupancy
_atom_site_symmetry_multiplicity
_atom_site_calc_flag
_atom_site_refinement_flags
Ir Ir 1.22938(2) 0.39030(2) 0.401560(11) 0.04496(18) Uani 1 1 d .
Cl1 Cl 1.25890(16) 0.35059(16) 0.34995(8) 0.0556(7) Uani 1 1 d .
O1 O 1.0612(4) 0.4225(5) 0.40944(18) 0.0506(19) Uani 1 1 d .
O2 O 1.2609(4) 0.5594(4) 0.41057(19) 0.053(2) Uani 1 1 d .
N1 N 1.0891(5) 0.4266(5) 0.3605(2) 0.049(2) Uani 1 1 d .
H1N H 1.1157 0.4239 0.3431 0.059 Uiso 1 1 calc .
N2 N 1.2641(5) 0.5320(5) 0.3623(2) 0.046(2) Uani 1 1 d .
H2N H 1.2621 0.5053 0.3450 0.055 Uiso 1 1 calc .
C1 C 1.1194(6) 0.4145(6) 0.3880(3) 0.046(3) Uani 1 1 d .
C2 C 1.0077(6) 0.4446(6) 0.3628(3) 0.048(3) Uani 1 1 d .
C3 C 0.9912(6) 0.4421(7) 0.3941(3) 0.050(3) Uani 1 1 d .
C4 C 0.9217(5) 0.4535(7) 0.4074(3) 0.050(3) Uani 1 1 d .
H4 H 0.9124 0.4498 0.4288 0.060 Uiso 1 1 calc R
C5 C 1.2543(5) 0.5019(6) 0.3893(3) 0.045(3) Uani 1 1 d .
C6 C 1.2785(6) 0.6141(6) 0.3645(3) 0.048(3) Uani 1 1 d .
C7 C 1.2788(6) 0.6313(6) 0.3959(3) 0.046(3) Uani 1 1 d .
C8 C 1.2905(7) 0.7043(7) 0.4085(3) 0.060(3) Uani 1 1 d .
H8 H 1.2882 0.7152 0.4299 0.072 Uiso 1 1 calc R
C9 C 1.3261(6) 0.3235(6) 0.4235(3) 0.057(3) Uani 1 1 d .
C10 C 1.3044(7) 0.3883(7) 0.4422(3) 0.062(3) Uani 1 1 d .
C11 C 1.2272(6) 0.3833(7) 0.4482(5) 0.106(8) Uani 1 1 d .
C12 C 1.1986(7) 0.3086(8) 0.4401(3) 0.063(3) Uani 1 1 d .
C13 C 1.2565(7) 0.2729(6) 0.4220(3) 0.057(3) Uani 1 1 d .
C18 C 1.2534(8) 0.1964(7) 0.4053(4) 0.079(5) Uani 1 1 d .
H18A H 1.1987 0.1783 0.4041 0.119 Uiso 1 1 calc R
H18B H 1.2850 0.1572 0.4163 0.119 Uiso 1 1 calc R
H18C H 1.2745 0.2033 0.3845 0.119 Uiso 1 1 calc R
C14 C 1.4036(8) 0.3033(8) 0.4092(4) 0.079(4) Uani 1 1 d .
H14A H 1.4422 0.3442 0.4143 0.118 Uiso 1 1 calc R
H14B H 1.3975 0.3001 0.3869 0.118 Uiso 1 1 calc R
H14C H 1.4218 0.2524 0.4171 0.118 Uiso 1 1 calc R
C16 C 1.1829(10) 0.4368(9) 0.4733(3) 0.085(5) Uani 1 1 d .
H16A H 1.2031 0.4908 0.4723 0.127 Uiso 1 1 calc R
H16B H 1.1924 0.4153 0.4939 0.127 Uiso 1 1 calc R
H16C H 1.1262 0.4368 0.4691 0.127 Uiso 1 1 calc R
C15 C 1.3631(10) 0.4508(8) 0.4527(4) 0.095(6) Uani 1 1 d .
H15A H 1.3907 0.4322 0.4711 0.143 Uiso 1 1 calc R
H15B H 1.3348 0.4997 0.4575 0.143 Uiso 1 1 calc R
H15C H 1.4013 0.4607 0.4363 0.143 Uiso 1 1 calc R
C17 C 1.1174(7) 0.2724(9) 0.4471(4) 0.077(4) Uani 1 1 d .
H17A H 1.1221 0.2352 0.4642 0.115 Uiso 1 1 calc R
H17B H 1.0979 0.2447 0.4288 0.115 Uiso 1 1 calc R
H17C H 1.0803 0.3143 0.4527 0.115 Uiso 1 1 calc R
Cl2 Cl 1.1068(4) 0.4385(5) 0.28861(16) 0.152(2) Uani 1 1 d U

loop_
_atom_site_aniso_label
_atom_site_aniso_U_11
_atom_site_aniso_U_22
_atom_site_aniso_U_33
_atom_site_aniso_U_23
_atom_site_aniso_U_13
_atom_site_aniso_U_12
Ir 0.0303(2) 0.0268(2) 0.0777(4) 0.00516(19) -0.00437(19) 0.00321(14)
Cl1 0.0457(14) 0.0388(13) 0.082(2) -0.0010(13) 0.0014(14) 0.0055(11)
O1 0.027(3) 0.055(5) 0.070(5) 0.002(4) -0.003(3) 0.007(3)
O2 0.052(4) 0.032(4) 0.076(6) 0.004(4) 0.011(4) -0.001(3)
N1 0.027(4) 0.044(5) 0.076(7) 0.004(4) 0.011(4) -0.004(4)
N2 0.039(5) 0.032(4) 0.067(6) -0.002(4) 0.000(4) -0.004(3)
C1 0.035(5) 0.037(5) 0.065(8) 0.009(5) -0.001(5) 0.006(4)
C2 0.024(5) 0.044(6) 0.077(8) 0.013(5) 0.003(5) 0.003(4)
C3 0.037(5) 0.047(6) 0.067(8) 0.001(5) -0.022(5) 0.010(5)
C4 0.020(4) 0.062(7) 0.068(8) -0.003(6) -0.003(4) -0.003(4)
C5 0.019(4) 0.043(6) 0.073(8) -0.004(5) 0.000(4) 0.008(4)
C6 0.030(5) 0.043(6) 0.070(8) 0.003(5) 0.008(5) -0.004(4)
C7 0.044(6) 0.022(4) 0.073(8) 0.002(5) 0.023(5) -0.009(4)
C8 0.059(7) 0.047(7) 0.075(9) 0.011(6) 0.012(6) 0.007(5)
C9 0.033(5) 0.035(5) 0.102(10) 0.024(6) -0.011(6) 0.003(4)
C10 0.061(7) 0.036(6) 0.090(10) 0.012(6) -0.027(7) -0.004(5)
C11 0.023(5) 0.030(6) 0.27(2) -0.040(9) -0.013(8) 0.022(5)
C12 0.046(6) 0.061(7) 0.081(9) 0.025(7) -0.007(6) 0.002(6)
C13 0.048(6) 0.023(5) 0.101(10) 0.016(5) -0.006(6) 0.006(4)
C18 0.057(8) 0.031(6) 0.151(15) -0.013(7) -0.007(8) 0.010(5)
C14 0.050(7) 0.063(8) 0.122(13) 0.017(8) 0.006(8) 0.023(6)
C16 0.103(12) 0.081(10) 0.071(10) -0.003(8) -0.008(8) 0.045(9)
C15 0.107(13) 0.047(7) 0.132(15) -0.004(8) -0.047(11) -0.014(8)
C17 0.046(7) 0.076(9) 0.108(12) 0.041(8) 0.004(7) -0.004(6)
Cl2 0.099(4) 0.209(6) 0.149(5) 0.037(4) 0.026(3) 0.005(4)

loop_
_atom_type_symbol
_atom_type_description
_atom_type_scat_dispersion_real
_atom_type_scat_dispersion_imag
_atom_type_scat_source
C C 0.0033 0.0016 'International Tables Vol C Tables 4.2.6.8 and 6.1.1.4'
H H 0.0000 0.0000 'International Tables Vol C Tables 4.2.6.8 and 6.1.1.4'
N N 0.0061 0.0033 'International Tables Vol C Tables 4.2.6.8 and 6.1.1.4'
O O 0.0106 0.0060 'International Tables Vol C Tables 4.2.6.8 and 6.1.1.4'
Cl Cl 0.1484 0.1585 'International Tables Vol C Tables 4.2.6.8 and 6.1.1.4'
Ir Ir -1.4442 7.9887 'International Tables Vol C Tables 4.2.6.8 and 6.1.1.4'

loop_
_geom_angle_atom_site_label_1
_geom_angle_atom_site_label_2
_geom_angle_atom_site_label_3
_geom_angle
_geom_angle_site_symmetry_1
_geom_angle_site_symmetry_3
C1 Ir C5 85.7(4) . .
C1 Ir C11 106.9(5) . .
C5 Ir C11 108.9(5) . .
C1 Ir C10 142.0(5) . .
C5 Ir C10 96.2(4) . .
C11 Ir C10 36.8(5) . .
C1 Ir C9 157.7(4) . .
C5 Ir C9 116.2(4) . .
C11 Ir C9 63.4(5) . .
C10 Ir C9 37.7(5) . .
C1 Ir C13 119.6(4) . .
C5 Ir C13 154.6(4) . .
C11 Ir C13 63.4(5) . .
C10 Ir C13 62.7(4) . .
C9 Ir C13 38.4(4) . .
C1 Ir C12 97.5(4) . .
C5 Ir C12 146.2(5) . .
C11 Ir C12 38.0(5) . .
C10 Ir C12 61.2(5) . .
C9 Ir C12 62.1(4) . .
C13 Ir C12 36.5(5) . .
C1 Ir Cl1 88.6(4) . .
C5 Ir Cl1 88.4(4) . .
C11 Ir Cl1 157.3(3) . .
C10 Ir Cl1 129.4(4) . .
C9 Ir Cl1 96.1(4) . .
C13 Ir Cl1 94.6(4) . .
C12 Ir Cl1 125.2(4) . .
C1 O1 C3 108.1(9) . .
C5 O2 C7 109.5(9) . .
C1 N1 C2 110.4(9) . .
C1 N1 H1N 124.8 . .
C2 N1 H1N 124.8 . .
C5 N2 C6 110.5(10) . .
C5 N2 H2N 124.8 . .
C6 N2 H2N 124.8 . .
N1 C1 O1 108.9(8) . .
N1 C1 Ir 131.5(8) . .
O1 C1 Ir 119.6(8) . .
C8 C2 C3 123.7(11) 11_676 .
C8 C2 N1 131.3(12) 11_676 .
C3 C2 N1 105.0(9) . .
C4 C3 C2 127.0(10) . .
C4 C3 O1 125.4(11) . .
C2 C3 O1 107.6(9) . .
C3 C4 C6 110.9(11) . 11_676
C3 C4 H4 124.6 . .
C6 C4 H4 124.6 11_676 .
N2 C5 O2 109.1(9) . .
N2 C5 Ir 129.8(8) . .
O2 C5 Ir 121.0(9) . .
C4 C6 C7 121.3(10) 16_756 .
C4 C6 N2 132.8(11) 16_756 .
C7 C6 N2 105.7(9) . .
C8 C7 C6 125.5(10) . .
C8 C7 O2 129.3(11) . .
C6 C7 O2 105.1(9) . .
C2 C8 C7 111.5(12) 16_756 .
C2 C8 H8 124.2 16_756 .
C7 C8 H8 124.2 . .
C10 C9 C13 105.8(10) . .
C10 C9 C14 130.2(12) . .
C13 C9 C14 123.9(12) . .
C10 C9 Ir 70.0(6) . .
C13 C9 Ir 71.5(6) . .
C14 C9 Ir 126.2(9) . .
C11 C10 C9 108.5(11) . .
C11 C10 C15 128.6(14) . .
C9 C10 C15 122.9(13) . .
C11 C10 Ir 65.7(11) . .
C9 C10 Ir 72.4(7) . .
C15 C10 Ir 127.9(9) . .
C10 C11 C12 110.4(11) . .
C10 C11 C16 123.7(13) . .
C12 C11 C16 121.3(14) . .
C10 C11 Ir 77.5(12) . .
C12 C11 Ir 78.9(11) . .
C16 C11 Ir 130.8(10) . .
C13 C12 C11 106.8(11) . .
C13 C12 C17 124.6(13) . .
C11 C12 C17 128.4(13) . .
C13 C12 Ir 71.5(7) . .
C11 C12 Ir 63.2(11) . .
C17 C12 Ir 127.2(9) . .
C12 C13 C9 106.8(11) . .
C12 C13 C18 128.9(11) . .
C9 C13 C18 124.2(12) . .
C12 C13 Ir 72.1(6) . .
C9 C13 Ir 70.1(5) . .
C18 C13 Ir 125.2(10) . .
C13 C18 H18A 109.5 . .
C13 C18 H18B 109.5 . .
H18A C18 H18B 109.5 . .
C13 C18 H18C 109.5 . .
H18A C18 H18C 109.5 . .
H18B C18 H18C 109.5 . .
C9 C14 H14A 109.5 . .
C9 C14 H14B 109.5 . .
H14A C14 H14B 109.5 . .
C9 C14 H14C 109.5 . .
H14A C14 H14C 109.5 . .
H14B C14 H14C 109.5 . .
C11 C16 H16A 109.5 . .
C11 C16 H16B 109.5 . .
H16A C16 H16B 109.5 . .
C11 C16 H16C 109.5 . .
H16A C16 H16C 109.5 . .
H16B C16 H16C 109.5 . .
C10 C15 H15A 109.5 . .
C10 C15 H15B 109.5 . .
H15A C15 H15B 109.5 . .
C10 C15 H15C 109.5 . .
H15A C15 H15C 109.5 . .
H15B C15 H15C 109.5 . .
C12 C17 H17A 109.5 . .
C12 C17 H17B 109.5 . .
H17A C17 H17B 109.5 . .
C12 C17 H17C 109.5 . .
H17A C17 H17C 109.5 . .
H17B C17 H17C 109.5 . .

loop_
_geom_bond_atom_site_label_1
_geom_bond_atom_site_label_2
_geom_bond_distance
_geom_bond_site_symmetry_2
Ir C1 2.001(10) .
Ir C5 2.013(11) .
Ir C11 2.04(2) .
Ir C10 2.181(12) .
Ir C9 2.212(10) .
Ir C13 2.231(10) .
Ir C12 2.239(12) .
Ir Cl1 2.399(3) .
O1 C1 1.366(13) .
O1 C3 1.404(12) .
O2 C5 1.351(13) .
O2 C7 1.409(12) .
N1 C1 1.321(14) .
N1 C2 1.418(12) .
N1 H1N 0.8800 .
N2 C5 1.292(15) .
N2 C6 1.419(13) .
N2 H2N 0.8800 .
C2 C8 1.323(16) 11_676
C2 C3 1.393(16) .
C3 C4 1.327(15) .
C4 C6 1.398(15) 11_676
C4 H4 0.9500 .
C6 C4 1.398(15) 16_756
C6 C7 1.400(17) .
C7 C8 1.370(16) .
C8 C2 1.323(16) 16_756
C8 H8 0.9500 .
C9 C10 1.418(18) .
C9 C13 1.461(15) .
C9 C14 1.495(17) .
C10 C11 1.338(18) .
C10 C15 1.526(17) .
C11 C12 1.404(17) .
C11 C16 1.61(2) .
C12 C13 1.398(18) .
C12 C17 1.539(17) .
C13 C18 1.490(16) .
C18 H18A 0.9800 .
C18 H18B 0.9800 .
C18 H18C 0.9800 .
C14 H14A 0.9800 .
C14 H14B 0.9800 .
C14 H14C 0.9800 .
C16 H16A 0.9800 .
C16 H16B 0.9800 .
C16 H16C 0.9800 .
C15 H15A 0.9800 .
C15 H15B 0.9800 .
C15 H15C 0.9800 .
C17 H17A 0.9800 .
C17 H17B 0.9800 .
C17 H17C 0.9800 .

loop_
_geom_torsion_atom_site_label_1
_geom_torsion_atom_site_label_2
_geom_torsion_atom_site_label_3
_geom_torsion_atom_site_label_4
_geom_torsion
_geom_torsion_site_symmetry_1
_geom_torsion_site_symmetry_4
C2 N1 C1 O1 0.8(12) . .
C2 N1 C1 Ir -177.9(8) . .
C3 O1 C1 N1 -1.1(11) . .
C3 O1 C1 Ir 177.8(7) . .
C5 Ir C1 N1 70.0(11) . .
C11 Ir C1 N1 178.4(10) . .
C10 Ir C1 N1 164.4(9) . .
C9 Ir C1 N1 -121.2(14) . .
C13 Ir C1 N1 -113.0(10) . .
C12 Ir C1 N1 -143.9(10) . .
Cl1 Ir C1 N1 -18.5(10) . .
C5 Ir C1 O1 -108.6(8) . .
C11 Ir C1 O1 -0.1(9) . .
C10 Ir C1 O1 -14.1(12) . .
C9 Ir C1 O1 60.3(17) . .
C13 Ir C1 O1 68.4(9) . .
C12 Ir C1 O1 37.6(9) . .
Cl1 Ir C1 O1 162.9(8) . .
C1 N1 C2 C8 -178.8(12) . 11_676
C1 N1 C2 C3 -0.1(12) . .
C8 C2 C3 C4 0(2) 11_676 .
N1 C2 C3 C4 -178.4(11) . .
C8 C2 C3 O1 178.3(11) 11_676 .
N1 C2 C3 O1 -0.5(12) . .
C1 O1 C3 C4 178.9(11) . .
C1 O1 C3 C2 1.0(12) . .
C2 C3 C4 C6 -2.0(17) . 11_676
O1 C3 C4 C6 -179.5(10) . 11_676
C6 N2 C5 O2 0.2(11) . .
C6 N2 C5 Ir 178.2(7) . .
C7 O2 C5 N2 -2.0(11) . .
C7 O2 C5 Ir 179.7(6) . .
C1 Ir C5 N2 -76.3(9) . .
C11 Ir C5 N2 177.3(8) . .
C10 Ir C5 N2 141.8(9) . .
C9 Ir C5 N2 108.4(9) . .
C13 Ir C5 N2 109.7(13) . .
C12 Ir C5 N2 -173.3(8) . .
Cl1 Ir C5 N2 12.4(9) . .
C1 Ir C5 O2 101.5(8) . .
C11 Ir C5 O2 -4.8(8) . .
C10 Ir C5 O2 -40.3(8) . .
C9 Ir C5 O2 -73.8(8) . .
C13 Ir C5 O2 -72.4(13) . .
C12 Ir C5 O2 4.6(11) . .
Cl1 Ir C5 O2 -169.7(7) . .
C5 N2 C6 C4 176.1(11) . 16_756
C5 N2 C6 C7 1.7(11) . .
C4 C6 C7 C8 4.9(17) 16_756 .
N2 C6 C7 C8 -179.9(11) . .
C4 C6 C7 O2 -177.9(9) 16_756 .
N2 C6 C7 O2 -2.7(10) . .
C5 O2 C7 C8 180.0(11) . .
C5 O2 C7 C6 3.0(11) . .
C6 C7 C8 C2 -2.9(17) . 16_756
O2 C7 C8 C2 -179.4(10) . 16_756
C1 Ir C9 C10 -103.8(14) . .
C5 Ir C9 C10 63.8(8) . .
C11 Ir C9 C10 -35.3(7) . .
C13 Ir C9 C10 -115.3(11) . .
C12 Ir C9 C10 -78.1(8) . .
Cl1 Ir C9 C10 155.0(7) . .
C1 Ir C9 C13 11.5(18) . .
C5 Ir C9 C13 179.1(8) . .
C11 Ir C9 C13 80.0(8) . .
C10 Ir C9 C13 115.3(11) . .
C12 Ir C9 C13 37.1(8) . .
Cl1 Ir C9 C13 -89.8(8) . .
C1 Ir C9 C14 130.5(14) . .
C5 Ir C9 C14 -61.9(13) . .
C11 Ir C9 C14 -161.0(13) . .
C10 Ir C9 C14 -125.7(14) . .
C13 Ir C9 C14 119.0(15) . .
C12 Ir C9 C14 156.1(13) . .
Cl1 Ir C9 C14 29.3(11) . .
C13 C9 C10 C11 -7.1(16) . .
C14 C9 C10 C11 176.9(15) . .
Ir C9 C10 C11 55.9(12) . .
C13 C9 C10 C15 172.7(12) . .
C14 C9 C10 C15 -3(2) . .
Ir C9 C10 C15 -124.2(13) . .
C13 C9 C10 Ir -63.0(8) . .
C14 C9 C10 Ir 121.0(14) . .
C1 Ir C10 C11 22.7(10) . .
C5 Ir C10 C11 113.5(7) . .
C9 Ir C10 C11 -120.5(10) . .
C13 Ir C10 C11 -81.3(7) . .
C12 Ir C10 C11 -39.9(7) . .
Cl1 Ir C10 C11 -153.5(6) . .
C1 Ir C10 C9 143.2(7) . .
C5 Ir C10 C9 -126.0(7) . .
C11 Ir C10 C9 120.5(10) . .
C13 Ir C10 C9 39.2(7) . .
C12 Ir C10 C9 80.7(7) . .
Cl1 Ir C10 C9 -33.0(8) . .
C1 Ir C10 C15 -98.4(15) . .
C5 Ir C10 C15 -7.6(14) . .
C11 Ir C10 C15 -121.1(17) . .
C9 Ir C10 C15 118.4(17) . .
C13 Ir C10 C15 157.5(16) . .
C12 Ir C10 C15 -161.0(16) . .
Cl1 Ir C10 C15 85.4(14) . .
C9 C10 C11 C12 13(2) . .
C15 C10 C11 C12 -166.9(14) . .
Ir C10 C11 C12 72.9(15) . .
C9 C10 C11 C16 169.0(14) . .
C15 C10 C11 C16 -11(3) . .
Ir C10 C11 C16 -131.0(17) . .
C9 C10 C11 Ir -59.9(9) . .
C15 C10 C11 Ir 120.2(15) . .
C1 Ir C11 C10 -165.6(7) . .
C5 Ir C11 C10 -74.5(7) . .
C9 Ir C11 C10 36.1(6) . .
C13 Ir C11 C10 79.2(7) . .
C12 Ir C11 C10 114.0(9) . .
Cl1 Ir C11 C10 63.2(12) . .
C1 Ir C11 C12 80.4(7) . .
C5 Ir C11 C12 171.5(6) . .
C10 Ir C11 C12 -114.0(9) . .
C9 Ir C11 C12 -77.9(7) . .
C13 Ir C11 C12 -34.8(6) . .
Cl1 Ir C11 C12 -50.8(12) . .
C1 Ir C11 C16 -41.6(13) . .
C5 Ir C11 C16 49.6(13) . .
C10 Ir C11 C16 124.0(16) . .
C9 Ir C11 C16 160.1(14) . .
C13 Ir C11 C16 -156.8(14) . .
C12 Ir C11 C16 -122.0(15) . .
Cl1 Ir C11 C16 -172.8(9) . .
C10 C11 C12 C13 -14(2) . .
C16 C11 C12 C13 -170.4(13) . .
Ir C11 C12 C13 58.4(9) . .
C10 C11 C12 C17 170.4(14) . .
C16 C11 C12 C17 14(3) . .
Ir C11 C12 C17 -117.6(14) . .
C10 C11 C12 Ir -72.0(15) . .
C16 C11 C12 Ir 131.3(15) . .
C1 Ir C12 C13 131.3(8) . .
C5 Ir C12 C13 -135.3(8) . .
C11 Ir C12 C13 -120.8(10) . .
C10 Ir C12 C13 -82.1(8) . .
C9 Ir C12 C13 -39.1(7) . .
Cl1 Ir C12 C13 37.7(8) . .
C1 Ir C12 C11 -107.9(7) . .
C5 Ir C12 C11 -14.5(10) . .
C10 Ir C12 C11 38.6(7) . .
C9 Ir C12 C11 81.7(7) . .
C13 Ir C12 C11 120.8(10) . .
Cl1 Ir C12 C11 158.5(5) . .
C1 Ir C12 C17 11.4(14) . .
C5 Ir C12 C17 104.8(14) . .
C11 Ir C12 C17 119.3(15) . .
C10 Ir C12 C17 158.0(15) . .
C9 Ir C12 C17 -159.0(15) . .
C13 Ir C12 C17 -119.9(16) . .
Cl1 Ir C12 C17 -82.2(13) . .
C11 C12 C13 C9 8.6(15) . .
C17 C12 C13 C9 -175.2(11) . .
Ir C12 C13 C9 61.9(8) . .
C11 C12 C13 C18 -174.4(15) . .
C17 C12 C13 C18 2(2) . .
Ir C12 C13 C18 -121.2(14) . .
C11 C12 C13 Ir -53.2(11) . .
C17 C12 C13 Ir 122.9(12) . .
C10 C9 C13 C12 -1.2(13) . .
C14 C9 C13 C12 175.1(12) . .
Ir C9 C13 C12 -63.2(8) . .
C10 C9 C13 C18 -178.3(12) . .
C14 C9 C13 C18 -2(2) . .
Ir C9 C13 C18 119.7(13) . .
C10 C9 C13 Ir 62.0(8) . .
C14 C9 C13 Ir -121.7(13) . .
C1 Ir C13 C12 -58.9(9) . .
C5 Ir C13 C12 114.2(12) . .
C11 Ir C13 C12 36.2(7) . .
C10 Ir C13 C12 77.7(8) . .
C9 Ir C13 C12 116.1(11) . .
Cl1 Ir C13 C12 -149.9(7) . .
C1 Ir C13 C9 -175.0(8) . .
C5 Ir C13 C9 -2.0(16) . .
C11 Ir C13 C9 -79.9(8) . .
C10 Ir C13 C9 -38.4(8) . .
C12 Ir C13 C9 -116.1(11) . .
Cl1 Ir C13 C9 94.0(8) . .
C1 Ir C13 C18 66.5(12) . .
C5 Ir C13 C18 -120.4(13) . .
C11 Ir C13 C18 161.6(12) . .
C10 Ir C13 C18 -156.9(12) . .
C9 Ir C13 C18 -118.5(14) . .
C12 Ir C13 C18 125.4(14) . .
Cl1 Ir C13 C18 -24.5(10) . .
